data_4069541
loop_
_publ_author_name
'Fan, Yang'
'Liu, Isiah Po-Chun'
'Fanwick, Phillip E.'
'Ren, Tong'

_publ_section_title
;
 Dimer of Diruthenium Compound Bridged by 1,1&#x2032;-Diethynylferrocene:
 Ferrocene as a Weak Mediator for Electronic Coupling
;
_journal_issue 13
_journal_name_full Organometallics
_journal_page_first 3959
_journal_paper_doi 10.1021/om900257y
_journal_volume 28
_journal_year 2009
_chemical_formula_moiety 'C102 H80 Fe1 N16 Ru4,2(C4 H8 O1)'
_chemical_formula_sum 'C110 H96 Fe N16 O2 Ru4'
_chemical_formula_weight 2134.22
_space_group_IT_number 2
_symmetry_cell_setting triclinic
_symmetry_space_group_name_Hall '-P 1'
_symmetry_space_group_name_H-M 'P -1'
_atom_type_scat_source 'International Tables for Crystallography (Vol C)'
_cell_angle_alpha 80.5460(9)
_cell_angle_beta 80.8887(9)
_cell_angle_gamma 77.4834(8)
_cell_formula_units_Z 1
_cell_length_a 10.0503(2)
_cell_length_b 13.2396(2)
_cell_length_c 20.3788(4)
_cell_measurement_reflns_used 20180
_cell_measurement_temperature 150
_cell_measurement_theta_max 66
_cell_measurement_theta_min 6
_cell_volume 2589.94(8)
_computing_cell_refinement 'CrystalClear (Rigaku, 2001)'
_computing_data_collection 'CrystalClear(Rigaku, 2001)'
_computing_data_reduction 'CrystalClear (Rigaku, 2001)'
_computing_molecular_graphics
;
    ORTEP (Johnson, 1976)
    PLATON (Spek, 1997)
;
_computing_publication_material 'SHELX97(Sheldrick, 2008) and local programs'
_computing_structure_refinement 'SHELX97 (Sheldrick, 2008)'
_computing_structure_solution
;
 PATTY (DIRDIF99, Beurskins, 1999)
;
_diffrn_ambient_temperature 150
_diffrn_measured_fraction_theta_full 0.9838
_diffrn_measured_fraction_theta_max 0.9265
_diffrn_measurement_device_type Rigaku_Rapid_II
_diffrn_measurement_method \w
_diffrn_radiation_monochromator 'confocal optics'
_diffrn_radiation_type CU-K\a
_diffrn_radiation_wavelength 1.54184
_diffrn_reflns_av_R_equivalents 0.043
_diffrn_reflns_limit_h_max 11
_diffrn_reflns_limit_h_min -10
_diffrn_reflns_limit_k_max 15
_diffrn_reflns_limit_k_min -15
_diffrn_reflns_limit_l_max 15
_diffrn_reflns_limit_l_min -23
_diffrn_reflns_number 20258
_diffrn_reflns_theta_full 49.1
_diffrn_reflns_theta_max 66.58
_diffrn_reflns_theta_min 6.57
_diffrn_standards_number 0
_exptl_absorpt_coefficient_mu 6.262
_exptl_absorpt_correction_T_max 0.6868
_exptl_absorpt_correction_T_min 0.1999
_exptl_absorpt_correction_type multi-scan
_exptl_absorpt_process_details 'CrystalClear (Rigaku, 2001)'
_exptl_crystal_colour colorless
_exptl_crystal_density_diffrn 1.368
_exptl_crystal_density_method 'not measured'
_exptl_crystal_description plate
_exptl_crystal_F_000 1086
_exptl_crystal_size_max 0.20
_exptl_crystal_size_mid 0.15
_exptl_crystal_size_min 0.06
_platon_squeeze_details '                                                                       '
_refine_diff_density_max 2.58
_refine_diff_density_min -1.09
_refine_ls_extinction_method none
_refine_ls_goodness_of_fit_ref 1.133
_refine_ls_hydrogen_treatment constr
_refine_ls_matrix_type full
_refine_ls_number_parameters 601
_refine_ls_number_reflns 8428
_refine_ls_number_restraints 6
_refine_ls_R_factor_all 0.069
_refine_ls_R_factor_gt 0.061
_refine_ls_shift/su_max 0.001
_refine_ls_structure_factor_coef Fsqd
_refine_ls_weighting_details '1/[\s^2^(Fo^2^)+(0.1069P)^2^+0.6012P] where P=(Fo^2^+2Fc^2^)/3  '
_refine_ls_weighting_scheme calc
_refine_ls_wR_factor_gt 0.174
_refine_ls_wR_factor_ref 0.182
_reflns_number_gt 6786
_reflns_number_total 8428
_reflns_threshold_expression >2.0\s(I)
_cod_data_source_file om900257y_si_002.cif
_cod_data_source_block RUFC
_cod_depositor_comments
;
The following automatic conversions were performed:

'_refine_ls_weighting_scheme' value 'calc ' changed to 'calc'
according to /home/saulius/struct/CIF-dictionaries/cif_core.dic
dictionary named 'cif_core.dic' version 2.4.2 from 2011-04-26.

Automatic conversion script
Id: cif_fix_values 1715 2011-07-08 13:25:40Z adriana 

The following automatic conversions were performed:

data name '_exptl_absorpt__process_details' was replaced with
'_exptl_absorpt_process_details' as specified in the replacement file
'data/replacement-values/replacement_tags.lst'.

Automatic conversion script
Id: cif_correct_tags 9268 2022-04-12 08:56:07Z antanas 
;
_cod_original_formula_sum 'C110 H96 Fe1 N16 O2 Ru4'
_cod_database_code 4069541

loop_
_symmetry_equiv_pos_as_xyz
'x, y, z'
'-x, -y, -z'

loop_
_atom_site_label
_atom_site_fract_x
_atom_site_fract_y
_atom_site_fract_z
_atom_site_U_iso_or_equiv
_atom_site_adp_type
_atom_site_occupancy
_atom_site_symmetry_multiplicity
_atom_site_calc_flag
_atom_site_refinement_flags
Ru1 -0.05370(4) -0.28418(3) -0.19014(2) 0.04888(17) Uani 1 1 d .
Ru2 -0.00034(4) -0.38248(3) -0.27856(2) 0.04464(17) Uani 1 1 d .
Fe1 0.0000 0.0000 0.0000 0.0995(7) Uani 1 2 d S
O91 0.2622(19) -0.0547(7) 0.4806(4) 0.179(4) Uani 1 1 d .
N1 -0.2512(4) -0.2298(4) -0.2197(2) 0.0529(11) Uani 1 1 d .
N2 -0.1694(4) -0.2989(3) -0.3192(2) 0.0470(10) Uani 1 1 d .
N3 -0.1158(4) -0.4163(4) -0.1298(2) 0.0552(12) Uani 1 1 d .
N4 -0.1151(4) -0.4852(3) -0.2263(2) 0.0507(11) Uani 1 1 d .
N5 0.1498(4) -0.3389(4) -0.1689(2) 0.0541(12) Uani 1 1 d .
N6 0.1664(4) -0.4685(4) -0.2355(2) 0.0515(11) Uani 1 1 d .
N7 0.0152(4) -0.1586(3) -0.2545(2) 0.0501(11) Uani 1 1 d .
N8 0.1149(4) -0.2763(3) -0.3296(2) 0.0456(10) Uani 1 1 d .
C1 -0.0146(9) -0.1470(7) 0.0455(4) 0.093(3) Uani 1 1 d .
C2 0.040(2) 0.0800(18) -0.0913(7) 0.219(12) Uani 1 1 d .
C3 -0.152(2) -0.0041(13) 0.0808(9) 0.209(13) Uani 1 1 d .
C4 0.1942(10) 0.0207(7) -0.0196(6) 0.119(4) Uani 1 1 d .
C5 -0.1101(7) -0.1112(6) -0.0013(3) 0.0674(17) Uani 1 1 d .
C6 -0.1072(6) -0.1608(5) -0.0596(3) 0.0629(16) Uani 1 1 d .
C7 -0.0978(6) -0.2020(5) -0.1085(3) 0.0544(14) Uani 1 1 d .
C11 -0.3541(6) -0.1761(4) -0.1802(3) 0.0588(14) Uani 1 1 d .
C12 -0.4794(6) -0.1289(5) -0.1991(3) 0.0662(17) Uani 1 1 d .
C13 -0.5040(6) -0.1403(5) -0.2629(3) 0.0682(17) Uani 1 1 d .
C14 -0.4025(5) -0.1952(5) -0.3035(3) 0.0568(15) Uani 1 1 d .
C15 -0.2733(5) -0.2405(4) -0.2831(3) 0.0476(13) Uani 1 1 d .
C21 -0.1686(5) -0.2934(4) -0.3898(3) 0.0502(13) Uani 1 1 d .
C22 -0.1708(8) -0.1989(5) -0.4310(3) 0.081(2) Uani 1 1 d .
C23 -0.1558(8) -0.1956(7) -0.5009(3) 0.097(3) Uani 1 1 d .
C24 -0.1423(7) -0.2848(7) -0.5285(3) 0.079(2) Uani 1 1 d .
C25 -0.1430(6) -0.3776(6) -0.4881(4) 0.0710(18) Uani 1 1 d .
C26 -0.1547(5) -0.3828(5) -0.4187(3) 0.0565(14) Uani 1 1 d .
C31 -0.1337(6) -0.4235(5) -0.0613(3) 0.0685(17) Uani 1 1 d .
C32 -0.1852(7) -0.5039(6) -0.0208(3) 0.079(2) Uani 1 1 d .
C33 -0.2254(7) -0.5768(6) -0.0509(3) 0.081(2) Uani 1 1 d .
C34 -0.2039(6) -0.5724(5) -0.1195(3) 0.0622(16) Uani 1 1 d .
C35 -0.1458(5) -0.4913(4) -0.1593(3) 0.0503(13) Uani 1 1 d .
C41 -0.1749(5) -0.5466(4) -0.2617(3) 0.0508(13) Uani 1 1 d .
C42 -0.3149(5) -0.5171(4) -0.2678(3) 0.0558(14) Uani 1 1 d .
C43 -0.3741(6) -0.5720(5) -0.3030(3) 0.0600(15) Uani 1 1 d .
C44 -0.2958(6) -0.6567(5) -0.3324(3) 0.0668(17) Uani 1 1 d .
C45 -0.1591(7) -0.6845(5) -0.3267(4) 0.079(2) Uani 1 1 d .
C46 -0.0976(6) -0.6316(4) -0.2910(3) 0.0642(16) Uani 1 1 d .
C51 0.2102(6) -0.2889(5) -0.1328(3) 0.0588(15) Uani 1 1 d .
C52 0.3409(6) -0.3267(6) -0.1161(3) 0.0695(19) Uani 1 1 d .
C53 0.4107(6) -0.4214(6) -0.1333(3) 0.0682(18) Uani 1 1 d .
C54 0.3533(6) -0.4730(5) -0.1712(3) 0.0615(16) Uani 1 1 d .
C55 0.2235(5) -0.4292(5) -0.1907(3) 0.0506(14) Uani 1 1 d .
C61 0.2155(5) -0.5728(4) -0.2492(3) 0.0530(14) Uani 1 1 d .
C62 0.2696(5) -0.5941(5) -0.3132(3) 0.0580(15) Uani 1 1 d .
C63 0.3110(6) -0.6966(5) -0.3265(4) 0.0713(18) Uani 1 1 d .
C64 0.2969(7) -0.7769(6) -0.2747(5) 0.085(2) Uani 1 1 d .
C65 0.2463(7) -0.7579(5) -0.2128(4) 0.079(2) Uani 1 1 d .
C66 0.2038(6) -0.6556(5) -0.1977(4) 0.0670(18) Uani 1 1 d .
C71 -0.0105(6) -0.0623(5) -0.2370(3) 0.0624(15) Uani 1 1 d .
C72 0.0487(8) 0.0201(6) -0.2738(4) 0.085(2) Uani 1 1 d .
C73 0.1338(6) -0.0016(5) -0.3331(3) 0.0595(15) Uani 1 1 d .
C74 0.1601(6) -0.0977(5) -0.3525(3) 0.0559(15) Uani 1 1 d .
C75 0.0971(5) -0.1800(5) -0.3125(3) 0.0481(13) Uani 1 1 d .
C81 0.2243(5) -0.3105(4) -0.3785(3) 0.0484(13) Uani 1 1 d .
C82 0.3595(5) -0.3164(4) -0.3679(3) 0.0589(15) Uani 1 1 d .
C83 0.4674(6) -0.3507(5) -0.4150(4) 0.0690(18) Uani 1 1 d .
C84 0.4434(6) -0.3798(4) -0.4730(4) 0.0690(18) Uani 1 1 d .
C85 0.3097(6) -0.3777(5) -0.4829(3) 0.0659(16) Uani 1 1 d .
C86 0.2007(6) -0.3410(4) -0.4362(3) 0.0552(14) Uani 1 1 d .
C92 0.1976(14) -0.0879(9) 0.4269(13) 0.174(6) Uani 1 1 d .
C93 0.277(3) -0.0641(16) 0.3611(10) 0.225(10) Uani 1 1 d .
C94 0.391(2) -0.0885(13) 0.3860(14) 0.200(8) Uani 1 1 d U
C95 0.408(3) -0.0756(14) 0.4549(17) 0.272(13) Uani 1 1 d .
H1 0.0557 -0.2079 0.0447 0.111 Uiso 1 1 calc R
H2 -0.0133 0.0857 -0.1267 0.263 Uiso 1 1 calc R
H3 -0.1930 0.0490 0.1079 0.251 Uiso 1 1 calc R
H4 0.2669 -0.0225 0.0026 0.143 Uiso 1 1 calc R
H11 -0.3379 -0.1709 -0.1363 0.071 Uiso 1 1 calc R
H12 -0.5474 -0.0899 -0.1701 0.079 Uiso 1 1 calc R
H13 -0.5905 -0.1102 -0.2778 0.082 Uiso 1 1 calc R
H14 -0.4197 -0.2029 -0.3468 0.068 Uiso 1 1 calc R
H22 -0.1824 -0.1363 -0.4118 0.097 Uiso 1 1 calc R
H23 -0.1552 -0.1310 -0.5291 0.116 Uiso 1 1 calc R
H24 -0.1323 -0.2824 -0.5758 0.095 Uiso 1 1 calc R
H25 -0.1354 -0.4394 -0.5075 0.085 Uiso 1 1 calc R
H26 -0.1530 -0.4483 -0.3912 0.068 Uiso 1 1 calc R
H31 -0.1097 -0.3714 -0.0411 0.082 Uiso 1 1 calc R
H32 -0.1930 -0.5091 0.0267 0.095 Uiso 1 1 calc R
H33 -0.2678 -0.6299 -0.0242 0.097 Uiso 1 1 calc R
H34 -0.2283 -0.6240 -0.1402 0.075 Uiso 1 1 calc R
H42 -0.3690 -0.4592 -0.2477 0.067 Uiso 1 1 calc R
H43 -0.4694 -0.5519 -0.3071 0.072 Uiso 1 1 calc R
H44 -0.3371 -0.6949 -0.3564 0.080 Uiso 1 1 calc R
H45 -0.1050 -0.7415 -0.3477 0.095 Uiso 1 1 calc R
H46 -0.0026 -0.6533 -0.2865 0.077 Uiso 1 1 calc R
H51 0.1605 -0.2251 -0.1184 0.071 Uiso 1 1 calc R
H52 0.3822 -0.2875 -0.0929 0.083 Uiso 1 1 calc R
H53 0.4981 -0.4511 -0.1192 0.082 Uiso 1 1 calc R
H54 0.4015 -0.5382 -0.1842 0.074 Uiso 1 1 calc R
H62 0.2785 -0.5383 -0.3484 0.070 Uiso 1 1 calc R
H63 0.3485 -0.7113 -0.3705 0.086 Uiso 1 1 calc R
H64 0.3239 -0.8471 -0.2837 0.102 Uiso 1 1 calc R
H65 0.2389 -0.8147 -0.1781 0.095 Uiso 1 1 calc R
H66 0.1676 -0.6425 -0.1532 0.080 Uiso 1 1 calc R
H71 -0.0722 -0.0489 -0.1976 0.075 Uiso 1 1 calc R
H72 0.0319 0.0868 -0.2591 0.101 Uiso 1 1 calc R
H73 0.1739 0.0522 -0.3604 0.071 Uiso 1 1 calc R
H74 0.2201 -0.1112 -0.3924 0.067 Uiso 1 1 calc R
H82 0.3776 -0.2966 -0.3280 0.071 Uiso 1 1 calc R
H83 0.5591 -0.3542 -0.4072 0.083 Uiso 1 1 calc R
H84 0.5178 -0.4011 -0.5060 0.083 Uiso 1 1 calc R
H85 0.2924 -0.4015 -0.5217 0.079 Uiso 1 1 calc R
H86 0.1090 -0.3368 -0.4442 0.066 Uiso 1 1 calc R
H92A 0.1977 -0.1637 0.4365 0.208 Uiso 1 1 calc R
H92B 0.1012 -0.0501 0.4267 0.208 Uiso 1 1 calc R
H93A 0.2711 -0.1099 0.3282 0.270 Uiso 1 1 calc R
H93B 0.2549 0.0103 0.3418 0.270 Uiso 1 1 calc R
H94A 0.4552 -0.0496 0.3554 0.240 Uiso 1 1 calc R
H94B 0.4268 -0.1633 0.3818 0.240 Uiso 1 1 calc R
H95A 0.4594 -0.1400 0.4788 0.326 Uiso 1 1 calc R
H95B 0.4529 -0.0161 0.4556 0.326 Uiso 1 1 calc R

loop_
_atom_site_aniso_label
_atom_site_aniso_U_11
_atom_site_aniso_U_22
_atom_site_aniso_U_33
_atom_site_aniso_U_12
_atom_site_aniso_U_13
_atom_site_aniso_U_23
Ru1 0.0490(3) 0.0638(3) 0.0373(3) -0.0247(2) -0.0070(2) 0.0029(2)
Ru2 0.0401(2) 0.0555(3) 0.0400(3) -0.01970(18) -0.00850(18) 0.00582(19)
Fe1 0.1400(15) 0.1238(14) 0.0587(11) -0.0955(13) 0.0354(10) -0.0348(10)
O91 0.305(14) 0.114(6) 0.095(6) -0.018(8) -0.013(8) 0.012(5)
N1 0.046(2) 0.062(3) 0.052(3) -0.023(2) 0.000(2) 0.000(2)
N2 0.045(2) 0.056(2) 0.041(3) -0.0148(19) -0.005(2) -0.002(2)
N3 0.054(3) 0.073(3) 0.041(3) -0.028(2) -0.013(2) 0.014(2)
N4 0.046(2) 0.058(3) 0.052(3) -0.024(2) -0.014(2) 0.008(2)
N5 0.049(2) 0.075(3) 0.042(3) -0.029(2) -0.010(2) 0.007(2)
N6 0.042(2) 0.061(3) 0.052(3) -0.021(2) -0.008(2) 0.007(2)
N7 0.057(3) 0.062(3) 0.036(3) -0.028(2) -0.011(2) 0.003(2)
N8 0.046(2) 0.054(2) 0.040(3) -0.0244(19) -0.002(2) 0.003(2)
C1 0.133(7) 0.121(6) 0.046(4) -0.080(5) -0.014(4) 0.004(4)
C2 0.31(2) 0.37(3) 0.064(8) -0.28(2) 0.053(13) -0.082(14)
C3 0.30(2) 0.229(17) 0.149(15) -0.225(18) 0.174(17) -0.145(15)
C4 0.119(7) 0.097(6) 0.137(9) -0.054(5) 0.066(7) -0.041(6)
C5 0.080(4) 0.086(4) 0.045(4) -0.046(4) 0.010(3) -0.009(3)
C6 0.067(4) 0.075(4) 0.046(4) -0.031(3) 0.006(3) 0.003(3)
C7 0.065(4) 0.077(4) 0.023(3) -0.027(3) 0.000(3) -0.005(3)
C11 0.059(3) 0.069(4) 0.051(4) -0.022(3) -0.001(3) -0.009(3)
C12 0.051(3) 0.080(4) 0.069(5) -0.017(3) 0.000(3) -0.016(3)
C13 0.053(3) 0.076(4) 0.076(5) -0.018(3) -0.013(3) -0.001(4)
C14 0.046(3) 0.072(4) 0.057(4) -0.015(3) -0.013(3) -0.012(3)
C15 0.053(3) 0.051(3) 0.040(3) -0.018(2) -0.010(3) 0.003(2)
C21 0.044(3) 0.062(3) 0.044(3) -0.012(2) -0.010(2) 0.002(3)
C22 0.108(5) 0.065(4) 0.057(4) -0.003(4) -0.010(4) 0.006(3)
C23 0.134(7) 0.096(6) 0.037(4) 0.012(5) -0.004(4) 0.008(4)
C24 0.073(4) 0.120(6) 0.041(4) -0.001(4) -0.014(3) -0.015(4)
C25 0.047(3) 0.102(5) 0.072(5) -0.023(3) -0.011(3) -0.020(4)
C26 0.045(3) 0.075(4) 0.052(4) -0.022(3) -0.005(3) -0.002(3)
C31 0.072(4) 0.094(5) 0.045(4) -0.038(3) -0.010(3) 0.008(3)
C32 0.105(5) 0.105(5) 0.037(4) -0.057(4) -0.010(4) 0.011(3)
C33 0.094(5) 0.096(5) 0.058(4) -0.053(4) -0.013(4) 0.027(4)
C34 0.071(4) 0.065(4) 0.056(4) -0.036(3) -0.018(3) 0.014(3)
C35 0.047(3) 0.069(3) 0.038(3) -0.024(2) -0.012(2) 0.007(3)
C41 0.044(3) 0.057(3) 0.053(4) -0.023(2) -0.008(2) 0.008(3)
C42 0.044(3) 0.065(3) 0.058(4) -0.015(2) -0.006(3) -0.005(3)
C43 0.051(3) 0.075(4) 0.061(4) -0.030(3) -0.014(3) 0.002(3)
C44 0.069(4) 0.073(4) 0.068(5) -0.035(3) -0.017(3) 0.002(3)
C45 0.066(4) 0.069(4) 0.108(6) -0.024(3) -0.006(4) -0.018(4)
C46 0.049(3) 0.059(3) 0.087(5) -0.017(3) -0.015(3) -0.006(3)
C51 0.064(3) 0.079(4) 0.041(3) -0.038(3) -0.013(3) 0.008(3)
C52 0.063(4) 0.116(6) 0.038(4) -0.047(4) -0.010(3) 0.009(4)
C53 0.048(3) 0.117(6) 0.043(4) -0.029(3) -0.009(3) 0.003(4)
C54 0.047(3) 0.083(4) 0.055(4) -0.023(3) -0.012(3) 0.010(3)
C55 0.046(3) 0.067(3) 0.039(3) -0.029(3) -0.004(2) 0.014(3)
C61 0.035(3) 0.062(3) 0.061(4) -0.015(2) -0.012(3) 0.007(3)
C62 0.049(3) 0.062(3) 0.066(4) -0.022(3) -0.017(3) 0.008(3)
C63 0.058(4) 0.077(4) 0.085(5) -0.019(3) -0.017(3) -0.011(4)
C64 0.060(4) 0.066(4) 0.130(8) -0.018(3) -0.020(5) 0.000(5)
C65 0.060(4) 0.060(4) 0.110(6) -0.019(3) -0.015(4) 0.023(4)
C66 0.051(3) 0.071(4) 0.073(5) -0.019(3) -0.005(3) 0.015(3)
C71 0.070(4) 0.073(4) 0.048(4) -0.030(3) -0.002(3) -0.005(3)
C72 0.118(6) 0.067(4) 0.073(5) -0.037(4) -0.018(5) 0.007(4)
C73 0.077(4) 0.057(3) 0.047(4) -0.028(3) -0.014(3) 0.011(3)
C74 0.053(3) 0.064(3) 0.053(4) -0.025(3) -0.013(3) 0.013(3)
C75 0.042(3) 0.071(3) 0.034(3) -0.016(2) -0.011(2) 0.002(3)
C81 0.045(3) 0.049(3) 0.051(3) -0.019(2) -0.007(2) 0.008(2)
C82 0.048(3) 0.067(3) 0.063(4) -0.021(3) -0.008(3) 0.003(3)
C83 0.046(3) 0.070(4) 0.091(5) -0.019(3) -0.004(3) -0.005(4)
C84 0.056(3) 0.054(3) 0.086(5) -0.010(3) 0.016(3) -0.003(3)
C85 0.071(4) 0.066(4) 0.059(4) -0.023(3) 0.000(3) -0.002(3)
C86 0.048(3) 0.071(4) 0.050(4) -0.021(3) -0.007(3) -0.004(3)
C92 0.160(12) 0.099(8) 0.243(19) -0.024(7) -0.034(13) 0.039(11)
C93 0.36(3) 0.191(17) 0.168(18) -0.15(2) -0.08(2) 0.007(13)
C94 0.229(15) 0.127(10) 0.238(17) -0.053(11) 0.013(13) -0.028(12)
C95 0.31(3) 0.145(13) 0.39(4) 0.032(15) -0.22(3) -0.037(18)

loop_
_atom_type_symbol
_atom_type_radius_bond
Ru 1.25
Fe 1.17
O 0.73
N 0.75
C 0.77
H 0.32

loop_
_geom_angle_atom_site_label_1
_geom_angle_atom_site_label_2
_geom_angle_atom_site_label_3
_geom_angle
_geom_angle_site_symmetry_1
_geom_angle_site_symmetry_3
C7 Ru1 N5 90.5(2) . .
C7 Ru1 N1 93.5(2) . .
N5 Ru1 N1 175.34(18) . .
C7 Ru1 N7 92.4(2) . .
N5 Ru1 N7 87.81(16) . .
N1 Ru1 N7 89.59(16) . .
C7 Ru1 N3 90.9(2) . .
N5 Ru1 N3 90.90(17) . .
N1 Ru1 N3 91.46(16) . .
N7 Ru1 N3 176.46(19) . .
C7 Ru1 Ru2 177.54(16) . .
N5 Ru1 Ru2 87.96(14) . .
N1 Ru1 Ru2 88.14(14) . .
N7 Ru1 Ru2 89.41(13) . .
N3 Ru1 Ru2 87.24(14) . .
N2 Ru2 N4 89.45(16) . .
N2 Ru2 N6 178.39(17) . .
N4 Ru2 N6 89.05(16) . .
N2 Ru2 N8 90.62(17) . .
N4 Ru2 N8 178.56(18) . .
N6 Ru2 N8 90.86(16) . .
N2 Ru2 Ru1 90.14(13) . .
N4 Ru2 Ru1 89.90(14) . .
N6 Ru2 Ru1 89.26(14) . .
N8 Ru2 Ru1 88.66(13) . .
C4 Fe1 C4 180.00 2_555 .
C4 Fe1 C2 112.5(6) 2_555 .
C4 Fe1 C2 67.5(6) . .
C4 Fe1 C2 67.5(6) 2_555 2_555
C4 Fe1 C2 112.5(6) . 2_555
C2 Fe1 C2 180.0000(10) . 2_555
C4 Fe1 C5 139.5(3) 2_555 2_555
C4 Fe1 C5 40.5(3) . 2_555
C2 Fe1 C5 67.4(4) . 2_555
C2 Fe1 C5 112.6(4) 2_555 2_555
C4 Fe1 C5 40.5(3) 2_555 .
C4 Fe1 C5 139.5(3) . .
C2 Fe1 C5 112.6(4) . .
C2 Fe1 C5 67.4(4) 2_555 .
C5 Fe1 C5 180.00 2_555 .
C4 Fe1 C1 112.5(4) 2_555 2_555
C4 Fe1 C1 67.5(4) . 2_555
C2 Fe1 C1 38.9(5) . 2_555
C2 Fe1 C1 141.1(5) 2_555 2_555
C5 Fe1 C1 40.7(3) 2_555 2_555
C5 Fe1 C1 139.3(3) . 2_555
C4 Fe1 C1 67.5(4) 2_555 .
C4 Fe1 C1 112.5(4) . .
C2 Fe1 C1 141.1(5) . .
C2 Fe1 C1 38.9(5) 2_555 .
C5 Fe1 C1 139.3(3) 2_555 .
C5 Fe1 C1 40.7(3) . .
C1 Fe1 C1 180.00 2_555 .
C4 Fe1 C3 41.7(6) 2_555 .
C4 Fe1 C3 138.3(6) . .
C2 Fe1 C3 141.3(8) . .
C2 Fe1 C3 38.7(8) 2_555 .
C5 Fe1 C3 111.6(4) 2_555 .
C5 Fe1 C3 68.4(4) . .
C1 Fe1 C3 113.9(5) 2_555 .
C1 Fe1 C3 66.1(5) . .
C4 Fe1 C3 138.3(6) 2_555 2_555
C4 Fe1 C3 41.7(6) . 2_555
C2 Fe1 C3 38.7(8) . 2_555
C2 Fe1 C3 141.3(8) 2_555 2_555
C5 Fe1 C3 68.4(4) 2_555 2_555
C5 Fe1 C3 111.6(4) . 2_555
C1 Fe1 C3 66.1(5) 2_555 2_555
C1 Fe1 C3 113.9(5) . 2_555
C3 Fe1 C3 179.9980(10) . 2_555
C95 O91 C92 102.3(13) . .
C11 N1 C15 118.9(5) . .
C11 N1 Ru1 121.3(4) . .
C15 N1 Ru1 119.5(4) . .
C15 N2 C21 119.9(4) . .
C15 N2 Ru2 122.0(4) . .
C21 N2 Ru2 117.7(3) . .
C35 N3 C31 119.6(5) . .
C35 N3 Ru1 119.5(4) . .
C31 N3 Ru1 120.8(4) . .
C35 N4 C41 118.8(4) . .
C35 N4 Ru2 121.1(4) . .
C41 N4 Ru2 119.8(3) . .
C51 N5 C55 118.1(5) . .
C51 N5 Ru1 122.3(4) . .
C55 N5 Ru1 119.6(3) . .
C55 N6 C61 120.6(4) . .
C55 N6 Ru2 121.0(4) . .
C61 N6 Ru2 118.3(3) . .
C71 N7 C75 120.3(5) . .
C71 N7 Ru1 121.6(4) . .
C75 N7 Ru1 117.8(4) . .
C75 N8 C81 119.9(4) . .
C75 N8 Ru2 121.5(4) . .
C81 N8 Ru2 118.3(3) . .
C2 C1 C5 108.4(12) 2_555 .
C2 C1 Fe1 69.5(8) 2_555 .
C5 C1 Fe1 69.3(4) . .
C2 C1 H1 125.80 2_555 .
C5 C1 H1 125.80 . .
Fe1 C1 H1 127.00 . .
C1 C2 C3 111.7(18) 2_555 2_555
C1 C2 Fe1 71.6(7) 2_555 .
C3 C2 Fe1 72.6(13) 2_555 .
C1 C2 H2 124.10 2_555 .
C3 C2 H2 124.10 2_555 .
Fe1 C2 H2 123.30 . .
C2 C3 C4 105.5(12) 2_555 2_555
C2 C3 Fe1 68.7(9) 2_555 .
C4 C3 Fe1 66.8(6) 2_555 .
C2 C3 H3 127.20 2_555 .
C4 C3 H3 127.20 2_555 .
Fe1 C3 H3 128.70 . .
C5 C4 C3 108.1(12) 2_555 2_555
C5 C4 Fe1 71.0(5) 2_555 .
C3 C4 Fe1 71.5(7) 2_555 .
C5 C4 H4 125.90 2_555 .
C3 C4 H4 125.90 2_555 .
Fe1 C4 H4 123.30 . .
C4 C5 C1 106.0(8) 2_555 .
C4 C5 C6 130.6(8) 2_555 .
C1 C5 C6 123.3(7) . .
C4 C5 Fe1 68.5(4) 2_555 .
C1 C5 Fe1 70.0(4) . .
C6 C5 Fe1 123.5(4) . .
C7 C6 C5 176.7(6) . .
C6 C7 Ru1 171.8(5) . .
N1 C11 C12 124.4(6) . .
N1 C11 H11 117.80 . .
C12 C11 H11 117.80 . .
C11 C12 C13 117.3(6) . .
C11 C12 H12 121.30 . .
C13 C12 H12 121.30 . .
C14 C13 C12 119.4(6) . .
C14 C13 H13 120.30 . .
C12 C13 H13 120.30 . .
C13 C14 C15 121.8(6) . .
C13 C14 H14 119.10 . .
C15 C14 H14 119.10 . .
N2 C15 N1 116.3(5) . .
N2 C15 C14 125.4(5) . .
N1 C15 C14 118.2(5) . .
C26 C21 C22 118.8(6) . .
C26 C21 N2 120.7(5) . .
C22 C21 N2 120.3(6) . .
C21 C22 C23 120.0(7) . .
C21 C22 H22 120.00 . .
C23 C22 H22 120.00 . .
C24 C23 C22 120.2(7) . .
C24 C23 H23 119.90 . .
C22 C23 H23 119.90 . .
C23 C24 C25 119.9(7) . .
C23 C24 H24 120.00 . .
C25 C24 H24 120.00 . .
C24 C25 C26 120.7(7) . .
C24 C25 H25 119.60 . .
C26 C25 H25 119.60 . .
C21 C26 C25 120.2(6) . .
C21 C26 H26 119.90 . .
C25 C26 H26 119.90 . .
N3 C31 C32 122.2(6) . .
N3 C31 H31 118.90 . .
C32 C31 H31 118.90 . .
C31 C32 C33 118.3(6) . .
C31 C32 H32 120.80 . .
C33 C32 H32 120.80 . .
C34 C33 C32 119.9(6) . .
C34 C33 H33 120.00 . .
C32 C33 H33 120.00 . .
C33 C34 C35 120.0(6) . .
C33 C34 H34 120.00 . .
C35 C34 H34 120.00 . .
N4 C35 N3 117.1(5) . .
N4 C35 C34 123.2(5) . .
N3 C35 C34 119.7(5) . .
C46 C41 C42 119.3(5) . .
C46 C41 N4 122.3(5) . .
C42 C41 N4 118.4(5) . .
C43 C42 C41 119.8(6) . .
C43 C42 H42 120.10 . .
C41 C42 H42 120.10 . .
C42 C43 C44 120.5(5) . .
C42 C43 H43 119.70 . .
C44 C43 H43 119.70 . .
C45 C44 C43 119.3(6) . .
C45 C44 H44 120.30 . .
C43 C44 H44 120.30 . .
C44 C45 C46 121.3(7) . .
C44 C45 H45 119.40 . .
C46 C45 H45 119.40 . .
C45 C46 C41 119.8(6) . .
C45 C46 H46 120.10 . .
C41 C46 H46 120.10 . .
N5 C51 C52 122.6(6) . .
N5 C51 H51 118.70 . .
C52 C51 H51 118.70 . .
C53 C52 C51 119.3(6) . .
C53 C52 H52 120.40 . .
C51 C52 H52 120.40 . .
C52 C53 C54 119.4(6) . .
C52 C53 H53 120.30 . .
C54 C53 H53 120.30 . .
C53 C54 C55 119.6(6) . .
C53 C54 H54 120.20 . .
C55 C54 H54 120.20 . .
N5 C55 N6 115.9(5) . .
N5 C55 C54 120.6(5) . .
N6 C55 C54 123.3(6) . .
C62 C61 C66 119.4(6) . .
C62 C61 N6 121.0(5) . .
C66 C61 N6 119.6(6) . .
C61 C62 C63 120.3(6) . .
C61 C62 H62 119.80 . .
C63 C62 H62 119.80 . .
C64 C63 C62 119.1(7) . .
C64 C63 H63 120.40 . .
C62 C63 H63 120.40 . .
C65 C64 C63 121.3(7) . .
C65 C64 H64 119.30 . .
C63 C64 H64 119.30 . .
C64 C65 C66 121.1(7) . .
C64 C65 H65 119.50 . .
C66 C65 H65 119.50 . .
C61 C66 C65 118.8(7) . .
C61 C66 H66 120.60 . .
C65 C66 H66 120.60 . .
N7 C71 C72 123.6(6) . .
N7 C71 H71 118.20 . .
C72 C71 H71 118.20 . .
C73 C72 C71 116.2(6) . .
C73 C72 H72 121.90 . .
C71 C72 H72 121.90 . .
C74 C73 C72 121.4(6) . .
C74 C73 H73 119.30 . .
C72 C73 H73 119.30 . .
C73 C74 C75 120.2(6) . .
C73 C74 H74 119.90 . .
C75 C74 H74 119.90 . .
N8 C75 N7 118.2(5) . .
N8 C75 C74 123.6(5) . .
N7 C75 C74 118.2(5) . .
C86 C81 C82 118.7(6) . .
C86 C81 N8 121.3(5) . .
C82 C81 N8 120.0(5) . .
C83 C82 C81 120.6(6) . .
C83 C82 H82 119.70 . .
C81 C82 H82 119.70 . .
C84 C83 C82 120.5(6) . .
C84 C83 H83 119.70 . .
C82 C83 H83 119.70 . .
C83 C84 C85 119.4(6) . .
C83 C84 H84 120.30 . .
C85 C84 H84 120.30 . .
C84 C85 C86 120.0(6) . .
C84 C85 H85 120.00 . .
C86 C85 H85 120.00 . .
C81 C86 C85 120.7(6) . .
C81 C86 H86 119.70 . .
C85 C86 H86 119.70 . .
C93 C92 O91 109.0(12) . .
C93 C92 C94 40.1(9) . .
O91 C92 C94 76.2(10) . .
C93 C92 H92A 109.90 . .
O91 C92 H92A 109.90 . .
C94 C92 H92A 101.10 . .
C93 C92 H92B 109.90 . .
O91 C92 H92B 109.90 . .
C94 C92 H92B 145.00 . .
H92A C92 H92B 108.30 . .
C94 C93 C92 92.2(16) . .
C94 C93 H93A 113.20 . .
C92 C93 H93A 113.20 . .
C94 C93 H93B 113.20 . .
C92 C93 H93B 113.20 . .
H93A C93 H93B 110.60 . .
O91 C95 C94 96.6(14) . .
O91 C95 H95A 112.40 . .
C94 C95 H95A 112.40 . .
O91 C95 H95B 112.40 . .
C94 C95 H95B 112.40 . .
H95A C95 H95B 110.00 . .
C93 C94 C95 125(2) . .
C93 C94 C92 47.7(12) . .
C95 C94 C92 82.7(14) . .
C93 C94 H94A 106.00 . .
C95 C94 H94A 106.00 . .
C92 C94 H94A 146.10 . .
C93 C94 H94B 106.00 . .
C95 C94 H94B 106.00 . .
C92 C94 H94B 102.30 . .
H94A C94 H94B 106.30 . .

loop_
_geom_bond_atom_site_label_1
_geom_bond_atom_site_label_2
_geom_bond_distance
_geom_bond_site_symmetry_2
Ru1 C7 2.074(6) .
Ru1 N5 2.105(4) .
Ru1 N1 2.106(4) .
Ru1 N7 2.112(4) .
Ru1 N3 2.118(4) .
Ru1 Ru2 2.3218(6) .
Ru2 N2 2.031(4) .
Ru2 N4 2.032(4) .
Ru2 N6 2.046(4) .
Ru2 N8 2.060(4) .
Fe1 C4 1.998(9) 2_555
Fe1 C4 1.998(9) .
Fe1 C2 2.013(17) .
Fe1 C2 2.013(17) 2_555
Fe1 C5 2.030(6) 2_555
Fe1 C5 2.030(6) .
Fe1 C1 2.039(8) 2_555
Fe1 C1 2.039(8) .
Fe1 C3 2.061(12) .
Fe1 C3 2.061(12) 2_555
O91 C95 1.46(2) .
O91 C92 1.523(16) .
N1 C11 1.353(7) .
N1 C15 1.380(7) .
N2 C15 1.349(7) .
N2 C21 1.428(7) .
N3 C35 1.350(7) .
N3 C31 1.369(7) .
N4 C35 1.343(7) .
N4 C41 1.444(7) .
N5 C51 1.350(7) .
N5 C55 1.364(7) .
N6 C55 1.372(7) .
N6 C61 1.421(7) .
N7 C71 1.342(7) .
N7 C75 1.362(7) .
N8 C75 1.343(7) .
N8 C81 1.412(7) .
C1 C2 1.350(17) 2_555
C1 C5 1.414(10) .
C1 H1 0.9500 .
C2 C1 1.350(17) 2_555
C2 C3 1.35(3) 2_555
C2 H2 0.9500 .
C3 C2 1.35(3) 2_555
C3 C4 1.45(2) 2_555
C3 H3 0.9500 .
C4 C5 1.395(11) 2_555
C4 C3 1.45(2) 2_555
C4 H4 0.9500 .
C5 C4 1.395(11) 2_555
C5 C6 1.441(9) .
C6 C7 1.194(8) .
C11 C12 1.363(8) .
C11 H11 0.9500 .
C12 C13 1.400(9) .
C12 H12 0.9500 .
C13 C14 1.364(8) .
C13 H13 0.9500 .
C14 C15 1.403(7) .
C14 H14 0.9500 .
C21 C26 1.379(8) .
C21 C22 1.385(8) .
C22 C23 1.404(9) .
C22 H22 0.9500 .
C23 C24 1.362(10) .
C23 H23 0.9500 .
C24 C25 1.362(10) .
C24 H24 0.9500 .
C25 C26 1.392(8) .
C25 H25 0.9500 .
C26 H26 0.9500 .
C31 C32 1.377(8) .
C31 H31 0.9500 .
C32 C33 1.385(9) .
C32 H32 0.9500 .
C33 C34 1.375(9) .
C33 H33 0.9500 .
C34 C35 1.409(7) .
C34 H34 0.9500 .
C41 C46 1.386(8) .
C41 C42 1.396(7) .
C42 C43 1.375(7) .
C42 H42 0.9500 .
C43 C44 1.388(8) .
C43 H43 0.9500 .
C44 C45 1.362(8) .
C44 H44 0.9500 .
C45 C46 1.378(8) .
C45 H45 0.9500 .
C46 H46 0.9500 .
C51 C52 1.375(8) .
C51 H51 0.9500 .
C52 C53 1.368(9) .
C52 H52 0.9500 .
C53 C54 1.372(8) .
C53 H53 0.9500 .
C54 C55 1.399(7) .
C54 H54 0.9500 .
C61 C62 1.382(8) .
C61 C66 1.398(8) .
C62 C63 1.388(8) .
C62 H62 0.9500 .
C63 C64 1.383(10) .
C63 H63 0.9500 .
C64 C65 1.327(10) .
C64 H64 0.9500 .
C65 C66 1.400(9) .
C65 H65 0.9500 .
C66 H66 0.9500 .
C71 C72 1.406(8) .
C71 H71 0.9500 .
C72 C73 1.399(9) .
C72 H72 0.9500 .
C73 C74 1.353(8) .
C73 H73 0.9500 .
C74 C75 1.448(7) .
C74 H74 0.9500 .
C81 C86 1.374(8) .
C81 C82 1.393(7) .
C82 C83 1.378(8) .
C82 H82 0.9500 .
C83 C84 1.373(9) .
C83 H83 0.9500 .
C84 C85 1.384(8) .
C84 H84 0.9500 .
C85 C86 1.392(8) .
C85 H85 0.9500 .
C86 H86 0.9500 .
C92 C93 1.473(19) .
C92 C94 1.99(2) .
C92 H92A 0.9900 .
C92 H92B 0.9900 .
C93 C94 1.28(2) .
C93 H93A 0.9900 .
C93 H93B 0.9900 .
C95 C94 1.48(2) .
C95 H95A 0.9900 .
C95 H95B 0.9900 .
C94 H94A 0.9900 .
C94 H94B 0.9900 .

loop_
_geom_torsion_atom_site_label_1
_geom_torsion_atom_site_label_2
_geom_torsion_atom_site_label_3
_geom_torsion_atom_site_label_4
_geom_torsion
_geom_torsion_site_symmetry_1
_geom_torsion_site_symmetry_4
C7 Ru1 Ru2 N2 147(4) . .
N5 Ru1 Ru2 N2 -162.97(17) . .
N1 Ru1 Ru2 N2 14.47(17) . .
N7 Ru1 Ru2 N2 -75.14(16) . .
N3 Ru1 Ru2 N2 106.03(16) . .
C7 Ru1 Ru2 N4 57(4) . .
N5 Ru1 Ru2 N4 107.58(16) . .
N1 Ru1 Ru2 N4 -74.98(16) . .
N7 Ru1 Ru2 N4 -164.59(16) . .
N3 Ru1 Ru2 N4 16.57(17) . .
C7 Ru1 Ru2 N6 -32(4) . .
N5 Ru1 Ru2 N6 18.53(17) . .
N1 Ru1 Ru2 N6 -164.03(16) . .
N7 Ru1 Ru2 N6 106.36(16) . .
N3 Ru1 Ru2 N6 -72.48(16) . .
C7 Ru1 Ru2 N8 -122(4) . .
N5 Ru1 Ru2 N8 -72.35(16) . .
N1 Ru1 Ru2 N8 105.09(16) . .
N7 Ru1 Ru2 N8 15.48(16) . .
N3 Ru1 Ru2 N8 -163.36(17) . .
C7 Ru1 N1 C11 -9.4(4) . .
N5 Ru1 N1 C11 -157.9(19) . .
N7 Ru1 N1 C11 -101.8(4) . .
N3 Ru1 N1 C11 81.6(4) . .
Ru2 Ru1 N1 C11 168.8(4) . .
C7 Ru1 N1 C15 164.5(4) . .
N5 Ru1 N1 C15 16(2) . .
N7 Ru1 N1 C15 72.1(4) . .
N3 Ru1 N1 C15 -104.5(4) . .
Ru2 Ru1 N1 C15 -17.3(4) . .
N4 Ru2 N2 C15 72.6(4) . .
N6 Ru2 N2 C15 51(7) . .
N8 Ru2 N2 C15 -106.0(4) . .
Ru1 Ru2 N2 C15 -17.3(4) . .
N4 Ru2 N2 C21 -114.8(4) . .
N6 Ru2 N2 C21 -137(6) . .
N8 Ru2 N2 C21 66.6(4) . .
Ru1 Ru2 N2 C21 155.3(4) . .
C7 Ru1 N3 C35 162.0(4) . .
N5 Ru1 N3 C35 -107.5(4) . .
N1 Ru1 N3 C35 68.5(4) . .
N7 Ru1 N3 C35 -39(3) . .
Ru2 Ru1 N3 C35 -19.6(4) . .
C7 Ru1 N3 C31 -14.1(5) . .
N5 Ru1 N3 C31 76.4(4) . .
N1 Ru1 N3 C31 -107.6(4) . .
N7 Ru1 N3 C31 145(2) . .
Ru2 Ru1 N3 C31 164.3(4) . .
N2 Ru2 N4 C35 -110.5(4) . .
N6 Ru2 N4 C35 68.9(4) . .
N8 Ru2 N4 C35 -18(7) . .
Ru1 Ru2 N4 C35 -20.4(4) . .
N2 Ru2 N4 C41 64.1(4) . .
N6 Ru2 N4 C41 -116.5(4) . .
N8 Ru2 N4 C41 157(6) . .
Ru1 Ru2 N4 C41 154.2(4) . .
C7 Ru1 N5 C51 -22.5(4) . .
N1 Ru1 N5 C51 126(2) . .
N7 Ru1 N5 C51 69.9(4) . .
N3 Ru1 N5 C51 -113.4(4) . .
Ru2 Ru1 N5 C51 159.4(4) . .
C7 Ru1 N5 C55 155.9(4) . .
N1 Ru1 N5 C55 -56(2) . .
N7 Ru1 N5 C55 -111.7(4) . .
N3 Ru1 N5 C55 65.0(4) . .
Ru2 Ru1 N5 C55 -22.2(4) . .
N2 Ru2 N6 C55 -90(6) . .
N4 Ru2 N6 C55 -112.1(4) . .
N8 Ru2 N6 C55 66.5(4) . .
Ru1 Ru2 N6 C55 -22.2(4) . .
N2 Ru2 N6 C61 85(7) . .
N4 Ru2 N6 C61 63.2(4) . .
N8 Ru2 N6 C61 -118.2(4) . .
Ru1 Ru2 N6 C61 153.1(4) . .
C7 Ru1 N7 C71 -14.2(4) . .
N5 Ru1 N7 C71 -104.5(4) . .
N1 Ru1 N7 C71 79.3(4) . .
N3 Ru1 N7 C71 -173(2) . .
Ru2 Ru1 N7 C71 167.5(4) . .
C7 Ru1 N7 C75 160.4(4) . .
N5 Ru1 N7 C75 70.0(4) . .
N1 Ru1 N7 C75 -106.1(4) . .
N3 Ru1 N7 C75 1(3) . .
Ru2 Ru1 N7 C75 -18.0(3) . .
N2 Ru2 N8 C75 71.2(4) . .
N4 Ru2 N8 C75 -22(7) . .
N6 Ru2 N8 C75 -108.2(4) . .
Ru1 Ru2 N8 C75 -18.9(4) . .
N2 Ru2 N8 C81 -115.7(4) . .
N4 Ru2 N8 C81 151(6) . .
N6 Ru2 N8 C81 64.9(4) . .
Ru1 Ru2 N8 C81 154.2(4) . .
C4 Fe1 C1 C2 -81.5(10) 2 2
C4 Fe1 C1 C2 98.5(10) . 2
C2 Fe1 C1 C2 180.0 . 2
C5 Fe1 C1 C2 59.9(11) 2 2
C5 Fe1 C1 C2 -120.1(11) . 2
C1 Fe1 C1 C2 -10(3) 2 2
C3 Fe1 C1 C2 -35.9(12) . 2
C3 Fe1 C1 C2 144.1(12) 2 2
C4 Fe1 C1 C5 38.7(5) 2 .
C4 Fe1 C1 C5 -141.3(5) . .
C2 Fe1 C1 C5 -59.9(11) . .
C2 Fe1 C1 C5 120.1(11) 2 .
C5 Fe1 C1 C5 180.0 2 .
C1 Fe1 C1 C5 110(3) 2 .
C3 Fe1 C1 C5 84.2(8) . .
C3 Fe1 C1 C5 -95.8(8) 2 .
C4 Fe1 C2 C1 98.3(8) 2 2
C4 Fe1 C2 C1 -81.7(8) . 2
C2 Fe1 C2 C1 -135(12) 2 2
C5 Fe1 C2 C1 -37.6(6) 2 2
C5 Fe1 C2 C1 142.4(6) . 2
C1 Fe1 C2 C1 180.0 . 2
C3 Fe1 C2 C1 59.1(15) . 2
C3 Fe1 C2 C1 -120.9(15) 2 2
C4 Fe1 C2 C3 -140.8(9) 2 2
C4 Fe1 C2 C3 39.2(9) . 2
C2 Fe1 C2 C3 -14(12) 2 2
C5 Fe1 C2 C3 83.2(11) 2 2
C5 Fe1 C2 C3 -96.8(11) . 2
C1 Fe1 C2 C3 120.9(15) 2 2
C1 Fe1 C2 C3 -59.1(15) . 2
C3 Fe1 C2 C3 180.0 . 2
C4 Fe1 C3 C2 118.6(12) 2 2
C4 Fe1 C3 C2 -61.4(12) . 2
C2 Fe1 C3 C2 180.0 . 2
C5 Fe1 C3 C2 -99.6(10) 2 2
C5 Fe1 C3 C2 80.4(10) . 2
C1 Fe1 C3 C2 -143.8(9) 2 2
C1 Fe1 C3 C2 36.2(9) . 2
C3 Fe1 C3 C2 114(3) 2 2
C4 Fe1 C3 C4 180.0 . 2
C2 Fe1 C3 C4 61.4(12) . 2
C2 Fe1 C3 C4 -118.6(12) 2 2
C5 Fe1 C3 C4 141.7(6) 2 2
C5 Fe1 C3 C4 -38.3(6) . 2
C1 Fe1 C3 C4 97.5(7) 2 2
C1 Fe1 C3 C4 -82.5(7) . 2
C3 Fe1 C3 C4 -5(3) 2 2
C4 Fe1 C4 C5 -36(3) 2 2
C2 Fe1 C4 C5 81.1(8) . 2
C2 Fe1 C4 C5 -98.9(8) 2 2
C5 Fe1 C4 C5 180.0 . 2
C1 Fe1 C4 C5 38.8(5) 2 2
C1 Fe1 C4 C5 -141.2(5) . 2
C3 Fe1 C4 C5 -62.5(11) . 2
C3 Fe1 C4 C5 117.5(11) 2 2
C4 Fe1 C4 C3 -154(4) 2 2
C2 Fe1 C4 C3 -36.5(9) . 2
C2 Fe1 C4 C3 143.5(9) 2 2
C5 Fe1 C4 C3 -117.5(11) 2 2
C5 Fe1 C4 C3 62.5(11) . 2
C1 Fe1 C4 C3 -78.7(9) 2 2
C1 Fe1 C4 C3 101.3(9) . 2
C3 Fe1 C4 C3 180.0 . 2
C2 C1 C5 C4 -0.7(9) 2 2
Fe1 C1 C5 C4 -59.3(5) . 2
C2 C1 C5 C6 176.2(8) 2 .
Fe1 C1 C5 C6 117.6(6) . .
C2 C1 C5 Fe1 58.7(7) 2 .
C4 Fe1 C5 C4 180.0 . 2
C2 Fe1 C5 C4 -98.7(9) . 2
C2 Fe1 C5 C4 81.3(9) 2 2
C5 Fe1 C5 C4 -130.8(6) 2 2
C1 Fe1 C5 C4 -62.7(8) 2 2
C1 Fe1 C5 C4 117.3(8) . 2
C3 Fe1 C5 C4 39.4(9) . 2
C3 Fe1 C5 C4 -140.6(9) 2 2
C4 Fe1 C5 C1 -117.3(8) 2 .
C4 Fe1 C5 C1 62.7(8) . .
C2 Fe1 C5 C1 143.9(8) . .
C2 Fe1 C5 C1 -36.1(8) 2 .
C5 Fe1 C5 C1 111.9(5) 2 .
C1 Fe1 C5 C1 180.0 2 .
C3 Fe1 C5 C1 -78.0(9) . .
C3 Fe1 C5 C1 102.0(9) 2 .
C4 Fe1 C5 C6 125.3(9) 2 .
C4 Fe1 C5 C6 -54.7(9) . .
C2 Fe1 C5 C6 26.6(10) . .
C2 Fe1 C5 C6 -153.4(10) 2 .
C5 Fe1 C5 C6 -5.4(6) 2 .
C1 Fe1 C5 C6 62.7(8) 2 .
C1 Fe1 C5 C6 -117.3(8) . .
C3 Fe1 C5 C6 164.7(9) . .
C3 Fe1 C5 C6 -15.3(9) 2 .
C4 C5 C6 C7 129(12) 2 .
C1 C5 C6 C7 -47(12) . .
Fe1 C5 C6 C7 39(12) . .
C5 C6 C7 Ru1 33(14) . .
N5 Ru1 C7 C6 -7(4) . .
N1 Ru1 C7 C6 175(4) . .
N7 Ru1 C7 C6 -95(4) . .
N3 Ru1 C7 C6 84(4) . .
Ru2 Ru1 C7 C6 43(6) . .
C15 N1 C11 C12 -1.5(8) . .
Ru1 N1 C11 C12 172.5(5) . .
N1 C11 C12 C13 2.3(9) . .
C11 C12 C13 C14 -1.4(9) . .
C12 C13 C14 C15 -0.2(9) . .
C21 N2 C15 N1 -164.6(5) . .
Ru2 N2 C15 N1 7.9(6) . .
C21 N2 C15 C14 19.0(8) . .
Ru2 N2 C15 C14 -168.5(4) . .
C11 N1 C15 N2 -177.0(5) . .
Ru1 N1 C15 N2 9.0(6) . .
C11 N1 C15 C14 -0.3(7) . .
Ru1 N1 C15 C14 -174.4(4) . .
C13 C14 C15 N2 177.4(6) . .
C13 C14 C15 N1 1.1(8) . .
C15 N2 C21 C26 -127.0(5) . .
Ru2 N2 C21 C26 60.2(6) . .
C15 N2 C21 C22 58.1(7) . .
Ru2 N2 C21 C22 -114.6(5) . .
C26 C21 C22 C23 -1.5(10) . .
N2 C21 C22 C23 173.5(6) . .
C21 C22 C23 C24 1.5(12) . .
C22 C23 C24 C25 -0.1(12) . .
C23 C24 C25 C26 -1.3(10) . .
C22 C21 C26 C25 0.1(8) . .
N2 C21 C26 C25 -174.9(4) . .
C24 C25 C26 C21 1.3(9) . .
C35 N3 C31 C32 -1.8(9) . .
Ru1 N3 C31 C32 174.3(5) . .
N3 C31 C32 C33 -2.8(11) . .
C31 C32 C33 C34 4.8(11) . .
C32 C33 C34 C35 -2.4(10) . .
C41 N4 C35 N3 -164.8(5) . .
Ru2 N4 C35 N3 9.9(7) . .
C41 N4 C35 C34 16.7(8) . .
Ru2 N4 C35 C34 -168.7(4) . .
C31 N3 C35 N4 -174.3(5) . .
Ru1 N3 C35 N4 9.5(6) . .
C31 N3 C35 C34 4.3(8) . .
Ru1 N3 C35 C34 -171.9(4) . .
C33 C34 C35 N4 176.3(6) . .
C33 C34 C35 N3 -2.2(9) . .
C35 N4 C41 C46 -109.9(7) . .
Ru2 N4 C41 C46 75.4(6) . .
C35 N4 C41 C42 71.7(6) . .
Ru2 N4 C41 C42 -103.0(5) . .
C46 C41 C42 C43 -0.3(8) . .
N4 C41 C42 C43 178.1(5) . .
C41 C42 C43 C44 0.0(9) . .
C42 C43 C44 C45 -0.5(9) . .
C43 C44 C45 C46 1.4(10) . .
C44 C45 C46 C41 -1.7(10) . .
C42 C41 C46 C45 1.1(9) . .
N4 C41 C46 C45 -177.2(6) . .
C55 N5 C51 C52 -1.5(7) . .
Ru1 N5 C51 C52 176.9(4) . .
N5 C51 C52 C53 -3.6(8) . .
C51 C52 C53 C54 4.8(9) . .
C52 C53 C54 C55 -1.1(8) . .
C51 N5 C55 N6 -170.3(4) . .
Ru1 N5 C55 N6 11.2(6) . .
C51 N5 C55 C54 5.3(7) . .
Ru1 N5 C55 C54 -173.2(4) . .
C61 N6 C55 N5 -164.9(5) . .
Ru2 N6 C55 N5 10.3(6) . .
C61 N6 C55 C54 19.6(7) . .
Ru2 N6 C55 C54 -165.2(4) . .
C53 C54 C55 N5 -4.1(8) . .
C53 C54 C55 N6 171.3(5) . .
C55 N6 C61 C62 -119.9(5) . .
Ru2 N6 C61 C62 64.8(5) . .
C55 N6 C61 C66 62.7(6) . .
Ru2 N6 C61 C66 -112.6(5) . .
C66 C61 C62 C63 0.5(8) . .
N6 C61 C62 C63 -176.9(4) . .
C61 C62 C63 C64 0.2(8) . .
C62 C63 C64 C65 -0.9(10) . .
C63 C64 C65 C66 0.8(10) . .
C62 C61 C66 C65 -0.6(8) . .
N6 C61 C66 C65 176.9(5) . .
C64 C65 C66 C61 -0.1(9) . .
C75 N7 C71 C72 -3.5(9) . .
Ru1 N7 C71 C72 170.9(5) . .
N7 C71 C72 C73 2.9(10) . .
C71 C72 C73 C74 -2.0(10) . .
C72 C73 C74 C75 1.6(9) . .
C81 N8 C75 N7 -163.5(5) . .
Ru2 N8 C75 N7 9.5(6) . .
C81 N8 C75 C74 16.5(7) . .
Ru2 N8 C75 C74 -170.4(4) . .
C71 N7 C75 N8 -177.0(5) . .
Ru1 N7 C75 N8 8.4(6) . .
C71 N7 C75 C74 2.9(7) . .
Ru1 N7 C75 C74 -171.7(3) . .
C73 C74 C75 N8 177.9(5) . .
C73 C74 C75 N7 -2.1(7) . .
C75 N8 C81 C86 -120.8(6) . .
Ru2 N8 C81 C86 65.9(6) . .
C75 N8 C81 C82 60.8(6) . .
Ru2 N8 C81 C82 -112.4(5) . .
C86 C81 C82 C83 0.9(8) . .
N8 C81 C82 C83 179.3(5) . .
C81 C82 C83 C84 -0.1(9) . .
C82 C83 C84 C85 -2.2(9) . .
C83 C84 C85 C86 3.6(9) . .
C82 C81 C86 C85 0.5(8) . .
N8 C81 C86 C85 -177.9(5) . .
C84 C85 C86 C81 -2.8(9) . .
C95 O91 C92 C93 -34.1(17) . .
C95 O91 C92 C94 -10.6(11) . .
O91 C92 C93 C94 36.9(18) . .
C92 O91 C95 C94 14.0(15) . .
C92 C93 C94 C95 -31(2) . .
O91 C95 C94 C93 12(3) . .
O91 C95 C94 C92 -10.5(11) . .
O91 C92 C94 C93 -144.2(17) . .
C93 C92 C94 C95 155(2) . .
O91 C92 C94 C95 10.3(11) . .

loop_
_platon_squeeze_void_nr
_platon_squeeze_void_average_x
_platon_squeeze_void_average_y
_platon_squeeze_void_average_z
_platon_squeeze_void_volume
_platon_squeeze_void_count_electrons
_platon_squeeze_void_content
1 0.500 1.000 0.000 333 41 ' '
